data_4501981
loop_
_publ_author_name
'Robin, Abel'
'Iavicoli, Patrizia'
'Wurst, Klaus'
'Dyer, Matthew S.'
'Haq, Sam'
'Amabilino, David B.'
'Raval, Rasmita'

_publ_section_title
;
 A Racemic Conglomerate Nipped in the Bud: A Molecular View of Enantiomer
 Cross-Inhibition of Conglomerate Nucleation at a Surface
;
_journal_issue 10
_journal_name_full 'Crystal Growth &amp; Design'
_journal_page_first 4516
_journal_paper_doi 10.1021/cg100806w
_journal_volume 10
_journal_year 2010
_chemical_formula_sum 'C12 H14 O6'
_chemical_formula_weight 254.23
_chemical_name_systematic
; 
 ? 
;
_space_group_IT_number 20
_symmetry_cell_setting orthorhombic
_symmetry_space_group_name_Hall 'C 2c 2'
_symmetry_space_group_name_H-M 'C 2 2 21'
_atom_sites_solution_hydrogens geom
_atom_sites_solution_primary direct
_atom_sites_solution_secondary difmap
_audit_creation_method SHELXL-97
_cell_angle_alpha 90.00
_cell_angle_beta 90.00
_cell_angle_gamma 90.00
_cell_formula_units_Z 4
_cell_length_a 5.0521(2)
_cell_length_b 11.7240(3)
_cell_length_c 20.4070(9)
_cell_measurement_reflns_used 6120
_cell_measurement_temperature 233(2)
_cell_measurement_theta_max 25.0
_cell_measurement_theta_min 1.0
_cell_volume 1208.72(8)
_computing_data_collection COLLECT
_computing_data_reduction 'DENZO and SCALEPACK'
_computing_structure_refinement 'SHELXL-97 (Sheldrick, 1997)'
_computing_structure_solution 'SHELXS-97 (Sheldrick, 1990)'
_diffrn_ambient_temperature 233(2)
_diffrn_measured_fraction_theta_full 0.997
_diffrn_measured_fraction_theta_max 0.997
_diffrn_measurement_device_type 'Nonius KappaCCD'
_diffrn_measurement_method 'phi- and omega-scans'
_diffrn_radiation_monochromator graphite
_diffrn_radiation_source 'fine-focus sealed tube'
_diffrn_radiation_type MoK\a
_diffrn_radiation_wavelength 0.71073
_diffrn_reflns_av_R_equivalents 0.0206
_diffrn_reflns_av_sigmaI/netI 0.0247
_diffrn_reflns_limit_h_max 5
_diffrn_reflns_limit_h_min -5
_diffrn_reflns_limit_k_max 13
_diffrn_reflns_limit_k_min -13
_diffrn_reflns_limit_l_max 19
_diffrn_reflns_limit_l_min -24
_diffrn_reflns_number 3229
_diffrn_reflns_theta_full 24.98
_diffrn_reflns_theta_max 24.98
_diffrn_reflns_theta_min 2.00
_diffrn_standards_number 0
_exptl_absorpt_coefficient_mu 0.113
_exptl_absorpt_correction_type none
_exptl_crystal_colour colorless
_exptl_crystal_density_diffrn 1.397
_exptl_crystal_density_method 'not measured'
_exptl_crystal_description prism
_exptl_crystal_F_000 536
_exptl_crystal_size_max 0.4
_exptl_crystal_size_mid 0.1
_exptl_crystal_size_min 0.08
_refine_diff_density_max 0.134
_refine_diff_density_min -0.130
_refine_diff_density_rms 0.035
_refine_ls_abs_structure_details 'Flack H D (1983), Acta Cryst. A39, 876-881'
_refine_ls_abs_structure_Flack 0.7(13)
_refine_ls_extinction_coef 0.030(4)
_refine_ls_extinction_expression Fc^*^=kFc[1+0.001xFc^2^\l^3^/sin(2\q)]^-1/4^
_refine_ls_extinction_method SHELXL
_refine_ls_goodness_of_fit_ref 1.121
_refine_ls_hydrogen_treatment 'constr, refined isotropically at O2'
_refine_ls_matrix_type full
_refine_ls_number_parameters 88
_refine_ls_number_reflns 1062
_refine_ls_number_restraints 0
_refine_ls_restrained_S_all 1.121
_refine_ls_R_factor_all 0.0302
_refine_ls_R_factor_gt 0.0284
_refine_ls_shift/su_max 0.000
_refine_ls_shift/su_mean 0.000
_refine_ls_structure_factor_coef Fsqd
_refine_ls_weighting_details 'calc w=1/[\s^2^(Fo^2^)+(0.0331P)^2^+0.4180P] where P=(Fo^2^+2Fc^2^)/3'
_refine_ls_weighting_scheme calc
_refine_ls_wR_factor_gt 0.0700
_refine_ls_wR_factor_ref 0.0715
_reflns_number_gt 1016
_reflns_number_total 1062
_reflns_threshold_expression >2sigma(I)
_cod_data_source_file cg100806w_si_002.cif
_cod_data_source_block rr1
_cod_original_sg_symbol_H-M C2221
_cod_database_code 4501981

loop_
_symmetry_equiv_pos_as_xyz
'x, y, z'
'-x, -y, z+1/2'
'-x, y, -z+1/2'
'x, -y, -z'
'x+1/2, y+1/2, z'
'-x+1/2, -y+1/2, z+1/2'
'-x+1/2, y+1/2, -z+1/2'
'x+1/2, -y+1/2, -z'

loop_
_atom_site_label
_atom_site_type_symbol
_atom_site_fract_x
_atom_site_fract_y
_atom_site_fract_z
_atom_site_U_iso_or_equiv
_atom_site_adp_type
_atom_site_occupancy
_atom_site_symmetry_multiplicity
_atom_site_calc_flag
_atom_site_refinement_flags
O1 O -0.0549(2) 0.22964(11) 0.05057(6) 0.0465(4) Uani 1 1 d .
O2 O 0.3266(2) 0.13455(11) 0.05053(6) 0.0483(4) Uani 1 1 d .
H2O H 0.381(5) 0.185(2) 0.0195(14) 0.085(8) Uiso 1 1 d .
O3 O 0.1967(2) 0.02737(9) 0.16453(5) 0.0317(3) Uani 1 1 d .
C1 C 0.0884(3) 0.15590(14) 0.07213(7) 0.0308(4) Uani 1 1 d .
C2 C -0.0087(3) 0.07713(12) 0.12581(7) 0.0292(4) Uani 1 1 d .
H2 H -0.1315 0.1194 0.1548 0.035 Uiso 1 1 calc .
C3 C -0.1539(3) -0.02231(14) 0.09520(8) 0.0380(4) Uani 1 1 d .
H3A H -0.2176 -0.0728 0.1294 0.057 Uiso 1 1 calc .
H3B H -0.0345 -0.0638 0.0666 0.057 Uiso 1 1 calc .
H3C H -0.3028 0.0059 0.0699 0.057 Uiso 1 1 calc .
C4 C 0.3387(3) 0.09472(12) 0.20678(7) 0.0276(4) Uani 1 1 d .
C5 C 0.3326(3) 0.21342(14) 0.20773(7) 0.0356(4) Uani 1 1 d .
H5 H 0.2170 0.2540 0.1802 0.043 Uiso 1 1 calc .
C6 C 0.5000 0.27028(19) 0.2500 0.0395(6) Uani 1 2 d S
H6 H 0.5000 0.3505 0.2500 0.047 Uiso 1 2 calc S
C7 C 0.5000 0.03629(16) 0.2500 0.0255(4) Uani 1 2 d S
H7 H 0.5000 -0.0439 0.2500 0.031 Uiso 1 2 calc S

loop_
_atom_site_aniso_label
_atom_site_aniso_U_11
_atom_site_aniso_U_22
_atom_site_aniso_U_33
_atom_site_aniso_U_23
_atom_site_aniso_U_13
_atom_site_aniso_U_12
O1 0.0449(8) 0.0513(8) 0.0432(7) 0.0214(6) -0.0011(5) 0.0099(6)
O2 0.0397(7) 0.0565(8) 0.0489(7) 0.0246(6) 0.0138(6) 0.0070(6)
O3 0.0400(6) 0.0290(5) 0.0262(5) 0.0034(4) -0.0098(5) -0.0015(5)
C1 0.0314(9) 0.0350(8) 0.0258(7) 0.0036(6) -0.0037(6) -0.0021(7)
C2 0.0288(7) 0.0329(8) 0.0260(7) 0.0051(6) -0.0004(6) 0.0005(6)
C3 0.0392(9) 0.0393(8) 0.0355(8) 0.0059(7) -0.0077(7) -0.0070(7)
C4 0.0321(9) 0.0307(8) 0.0200(7) 0.0017(5) 0.0009(6) -0.0028(6)
C5 0.0420(10) 0.0297(8) 0.0352(8) 0.0051(7) -0.0063(8) 0.0018(7)
C6 0.0515(14) 0.0240(11) 0.0429(12) 0.000 -0.0050(12) 0.000
C7 0.0318(11) 0.0244(10) 0.0203(9) 0.000 0.0014(8) 0.000

loop_
_atom_type_symbol
_atom_type_description
_atom_type_scat_dispersion_real
_atom_type_scat_dispersion_imag
_atom_type_scat_source
C C 0.0033 0.0016 'International Tables Vol C Tables 4.2.6.8 and 6.1.1.4'
H H 0.0000 0.0000 'International Tables Vol C Tables 4.2.6.8 and 6.1.1.4'
O O 0.0106 0.0060 'International Tables Vol C Tables 4.2.6.8 and 6.1.1.4'

loop_
_geom_angle_atom_site_label_1
_geom_angle_atom_site_label_2
_geom_angle_atom_site_label_3
_geom_angle
_geom_angle_site_symmetry_1
_geom_angle_site_symmetry_3
H2O O2 C1 112.7(16) . .
C4 O3 C2 119.50(11) . .
O1 C1 O2 124.43(15) . .
O1 C1 C2 120.32(14) . .
O2 C1 C2 115.20(14) . .
O3 C2 C3 105.43(12) . .
O3 C2 C1 114.43(13) . .
C3 C2 C1 109.18(12) . .
O3 C4 C7 115.09(13) . .
O3 C4 C5 124.94(14) . .
C7 C4 C5 119.96(14) . .
C6 C5 C4 118.57(15) . .
C5 C6 C5 122.2(2) . 3_655
C4 C7 C4 120.59(18) 3_655 .

loop_
_geom_bond_atom_site_label_1
_geom_bond_atom_site_label_2
_geom_bond_distance
_geom_bond_site_symmetry_2
O1 C1 1.2103(19) .
O2 H2O 0.91(3) .
O2 C1 1.306(2) .
O3 C4 1.3715(17) .
O3 C2 1.4291(18) .
C1 C2 1.514(2) .
C2 C3 1.512(2) .
C4 C7 1.3825(17) .
C4 C5 1.392(2) .
C5 C6 1.3796(19) .
C6 C5 1.3796(19) 3_655
C7 C4 1.3825(17) 3_655

loop_
_geom_hbond_atom_site_label_D
_geom_hbond_atom_site_label_H
_geom_hbond_atom_site_label_A
_geom_hbond_distance_DH
_geom_hbond_distance_HA
_geom_hbond_distance_DA
_geom_hbond_angle_DHA
_geom_hbond_site_symmetry_A
O2 H2O O1 0.91(3) 1.77(3) 2.6741(16) 169(2) 8

loop_
_geom_torsion_atom_site_label_1
_geom_torsion_atom_site_label_2
_geom_torsion_atom_site_label_3
_geom_torsion_atom_site_label_4
_geom_torsion
C1 C2 O3 C4 70.11(17)
